data_2103922
loop_
_publ_author_name
'Tafeenko, V. A.'
'Chernyshev, V. V.'
'Yatsenko, A. V.'
'Makarov, V. A.'
'Sonneveld, E. J.'
'Peschar, R.'
'Schenk, H.'

_publ_section_title
;Intermolecular ---CH~3~&#x00B7;&#x00B7;&#x00B7;O~2~N--- contacts in two
 polymorphic modifications of
 (1<i>E</i>)-<i>N</i>'-[(<i>E</i>)-2-cyano-1-(dimethylamino)-2-nitrovinyl]-<i>N</i>,<i>N</i>-dimethylethanimidamide
;
_journal_issue 4
_journal_name_full 'Acta Crystallographica Section B'
_journal_page_first 492
_journal_page_last 497
_journal_paper_doi 10.1107/S0108768103010231
_journal_volume 59
_journal_year 2003
_chemical_formula_moiety 'C9 H15 N5 O2'
_chemical_formula_sum 'C9 H15 N5 O2'
_chemical_formula_weight 225.26
_chemical_melting_point 143.0(10)
_chemical_name_systematic
;(1E)-N'-[2(E)-2-cyano-1-(dimethylamino)-
2-nitrovinyl]-N,N-dimethylethanimidamide
;
_space_group_IT_number 14
_symmetry_cell_setting monoclinic
_symmetry_space_group_name_Hall '-P 2ybc'
_symmetry_space_group_name_H-M 'P 1 21/c 1'
_atom_sites_solution_hydrogens difmap
_atom_sites_solution_primary direct
_atom_sites_solution_secondary difmap
_audit_creation_method SHELXL-97
_cell_angle_alpha 90.00
_cell_angle_beta 114.81(2)
_cell_angle_gamma 90.00
_cell_formula_units_Z 4
_cell_length_a 8.8440(10)
_cell_length_b 16.4360(10)
_cell_length_c 8.9260(10)
_cell_measurement_reflns_used 25
_cell_measurement_temperature 313(2)
_cell_measurement_theta_max 16
_cell_measurement_theta_min 12
_cell_volume 1177.7(3)
_computing_structure_refinement 'SHELXL-97 (Sheldrick, 1997)'
_computing_structure_solution 'SHELXS-97 (Sheldrick, 1990)'
_diffrn_ambient_temperature 313(2)
_diffrn_measured_fraction_theta_full 1.000
_diffrn_measured_fraction_theta_max 1.000
_diffrn_measurement_device_type CAD4
_diffrn_measurement_method omega
_diffrn_radiation_monochromator graphite
_diffrn_radiation_source 'fine-focus sealed tube'
_diffrn_radiation_type MoK\a
_diffrn_radiation_wavelength 0.71073
_diffrn_reflns_av_R_equivalents 0.0000
_diffrn_reflns_av_sigmaI/netI 0.0501
_diffrn_reflns_limit_h_max 9
_diffrn_reflns_limit_h_min -10
_diffrn_reflns_limit_k_max 20
_diffrn_reflns_limit_k_min 0
_diffrn_reflns_limit_l_max 10
_diffrn_reflns_limit_l_min 0
_diffrn_reflns_number 2298
_diffrn_reflns_theta_full 25.97
_diffrn_reflns_theta_max 25.97
_diffrn_reflns_theta_min 2.48
_diffrn_standards_decay_% 1
_diffrn_standards_interval_time 60
_diffrn_standards_number 2
_exptl_absorpt_coefficient_mu 0.094
_exptl_absorpt_correction_type none
_exptl_crystal_colour colourless
_exptl_crystal_density_diffrn 1.270
_exptl_crystal_density_method 'not measured'
_exptl_crystal_description cubic
_exptl_crystal_F_000 480
_exptl_crystal_size_max 0.10
_exptl_crystal_size_mid 0.10
_exptl_crystal_size_min 0.10
_refine_diff_density_max 0.164
_refine_diff_density_min -0.157
_refine_ls_extinction_method none
_refine_ls_goodness_of_fit_ref 0.988
_refine_ls_hydrogen_treatment refall
_refine_ls_matrix_type full
_refine_ls_number_parameters 206
_refine_ls_number_reflns 2298
_refine_ls_number_restraints 0
_refine_ls_restrained_S_all 0.988
_refine_ls_R_factor_all 0.1021
_refine_ls_R_factor_gt 0.0540
_refine_ls_shift/su_max 0.022
_refine_ls_shift/su_mean 0.002
_refine_ls_structure_factor_coef Fsqd
_refine_ls_weighting_details 'calc w=1/[\s^2^(Fo^2^)+(0.0715P)^2^+0.1131P] where P=(Fo^2^+2Fc^2^)/3'
_refine_ls_weighting_scheme calc
_refine_ls_wR_factor_gt 0.1288
_refine_ls_wR_factor_ref 0.1504
_reflns_number_gt 1343
_reflns_number_total 2298
_reflns_threshold_expression >2sigma(I)
_cod_data_source_file av0064.cif
_cod_data_source_block I
_cod_depositor_comments
;
The following automatic conversions were performed:

'_chemical_melting_point' value '142-144' was changed to '143.0(10)'
- the average value was taken and precision was estimated.

Automatic conversion script
Id: cif_fix_values 1646 2011-03-28 12:23:43Z adriana 

The following automatic conversions were performed:

'_chemical_melting_point' value '142-144' was changed to '143.0(10)'
- the average value was taken and precision was estimated.

Automatic conversion script
Id: cif_fix_values 1715 2011-07-08 13:25:40Z adriana 
;
_cod_original_cell_volume 1177.7(2)
_cod_original_sg_symbol_H-M 'P 21/c'
_cod_database_code 2103922
_cod_database_fobs_code 2103922

loop_
_symmetry_equiv_pos_as_xyz
'x, y, z'
'-x, y+1/2, -z+1/2'
'-x, -y, -z'
'x, -y-1/2, z-1/2'

loop_
_atom_site_label
_atom_site_fract_x
_atom_site_fract_y
_atom_site_fract_z
_atom_site_U_iso_or_equiv
_atom_site_adp_type
_atom_site_calc_flag
_atom_site_occupancy
_atom_site_type_symbol
O1 -0.1792(2) 0.16347(14) 0.5037(2) 0.0681(7) Uani d 1 O
O2 -0.0277(2) 0.11884(15) 0.3822(2) 0.0719(7) Uani d 1 O
N1 0.1858(2) 0.12887(14) 0.9515(3) 0.0478(6) Uani d 1 N
N2 -0.0509(3) 0.12912(15) 0.5091(3) 0.0514(6) Uani d 1 N
N3 -0.0870(2) 0.08831(14) 0.8245(3) 0.0488(6) Uani d 1 N
N4 0.4494(2) 0.17705(13) 1.0663(3) 0.0485(6) Uani d 1 N
N5 0.3571(3) 0.07410(17) 0.6699(3) 0.0697(8) Uani d 1 N
C1 0.0528(3) 0.10993(16) 0.8120(3) 0.0421(6) Uani d 1 C
C2 0.0697(3) 0.10408(16) 0.6588(3) 0.0433(6) Uani d 1 C
C3 0.2946(3) 0.18506(16) 0.9553(3) 0.0430(6) Uani d 1 C
C4 0.2484(5) 0.2597(2) 0.8497(4) 0.0596(8) Uani d 1 C
C5 0.2263(3) 0.08616(16) 0.6618(3) 0.0475(7) Uani d 1 C
C6 0.5042(5) 0.1018(2) 1.1601(5) 0.0672(10) Uani d 1 C
C7 0.5768(4) 0.2398(2) 1.0974(5) 0.0679(9) Uani d 1 C
C8 -0.1105(5) 0.1087(3) 0.9728(5) 0.0690(10) Uani d 1 C
C9 -0.2153(4) 0.0377(2) 0.7027(5) 0.0630(9) Uani d 1 C
H4 0.272(5) 0.308(3) 0.923(5) 0.118(14) Uiso d 1 H
H41 0.136(5) 0.260(2) 0.782(5) 0.093(12) Uiso d 1 H
H42 0.309(5) 0.258(2) 0.781(5) 0.102(13) Uiso d 1 H
H6 0.469(5) 0.101(3) 1.253(6) 0.128(16) Uiso d 1 H
H61 0.616(5) 0.097(2) 1.213(5) 0.118(15) Uiso d 1 H
H62 0.441(5) 0.059(3) 1.104(5) 0.116(15) Uiso d 1 H
H7 0.598(4) 0.250(2) 0.998(5) 0.104(13) Uiso d 1 H
H71 0.671(5) 0.226(2) 1.185(5) 0.107(14) Uiso d 1 H
H72 0.538(5) 0.295(3) 1.122(5) 0.141(17) Uiso d 1 H
H8 -0.042(7) 0.153(3) 1.033(7) 0.17(2) Uiso d 1 H
H81 -0.081(6) 0.070(3) 1.042(6) 0.16(2) Uiso d 1 H
H82 -0.220(7) 0.115(3) 0.942(6) 0.15(2) Uiso d 1 H
H9 -0.173(4) 0.010(2) 0.629(4) 0.081(10) Uiso d 1 H
H91 -0.239(4) -0.005(2) 0.768(4) 0.100(13) Uiso d 1 H
H92 -0.308(5) 0.068(2) 0.633(5) 0.103(13) Uiso d 1 H

loop_
_atom_site_aniso_label
_atom_site_aniso_U_11
_atom_site_aniso_U_22
_atom_site_aniso_U_33
_atom_site_aniso_U_12
_atom_site_aniso_U_13
_atom_site_aniso_U_23
O1 0.0453(11) 0.0925(17) 0.0588(13) 0.0210(11) 0.0141(10) 0.0061(11)
O2 0.0649(13) 0.1105(19) 0.0402(11) 0.0029(12) 0.0219(10) -0.0009(11)
N1 0.0423(12) 0.0592(15) 0.0407(12) -0.0060(10) 0.0161(10) 0.0010(10)
N2 0.0422(13) 0.0637(16) 0.0439(13) 0.0020(11) 0.0139(11) -0.0017(11)
N3 0.0401(11) 0.0596(15) 0.0498(13) -0.0052(10) 0.0218(10) -0.0056(11)
N4 0.0413(12) 0.0518(14) 0.0475(13) -0.0075(10) 0.0139(10) -0.0002(11)
N5 0.0524(15) 0.086(2) 0.0782(19) 0.0140(14) 0.0345(14) 0.0050(14)
C1 0.0361(13) 0.0450(15) 0.0421(14) 0.0039(11) 0.0135(11) 0.0026(12)
C2 0.0338(12) 0.0524(16) 0.0394(14) 0.0020(11) 0.0110(11) -0.0022(12)
C3 0.0429(14) 0.0525(17) 0.0356(13) -0.0016(12) 0.0183(11) -0.0032(12)
C4 0.066(2) 0.0498(19) 0.0568(19) 0.0018(16) 0.0196(18) 0.0004(15)
C5 0.0481(15) 0.0509(17) 0.0434(15) 0.0034(13) 0.0190(12) 0.0018(12)
C6 0.0489(19) 0.070(2) 0.065(2) -0.0056(18) 0.0065(17) 0.0147(19)
C7 0.0497(19) 0.071(3) 0.074(2) -0.0202(17) 0.0172(18) -0.003(2)
C8 0.064(2) 0.095(3) 0.062(2) -0.004(2) 0.0408(19) -0.006(2)
C9 0.0451(17) 0.070(2) 0.068(2) -0.0108(16) 0.0182(16) -0.0101(19)

loop_
_atom_type_symbol
_atom_type_description
_atom_type_scat_dispersion_real
_atom_type_scat_dispersion_imag
_atom_type_scat_source
C C 0.0033 0.0016 'International Tables Vol C Tables 4.2.6.8 and 6.1.1.4'
H H 0.0000 0.0000 'International Tables Vol C Tables 4.2.6.8 and 6.1.1.4'
N N 0.0061 0.0033 'International Tables Vol C Tables 4.2.6.8 and 6.1.1.4'
O O 0.0106 0.0060 'International Tables Vol C Tables 4.2.6.8 and 6.1.1.4'

loop_
_geom_angle_atom_site_label_1
_geom_angle_atom_site_label_2
_geom_angle_atom_site_label_3
_geom_angle
_geom_angle_publ_flag
C3 N1 C1 122.1(2) yes
O2 N2 O1 121.3(2) yes
O2 N2 C2 119.1(2) yes
O1 N2 C2 119.6(2) yes
C1 N3 C9 123.2(2) yes
C1 N3 C8 120.2(2) yes
C9 N3 C8 116.3(3) yes
C3 N4 C6 120.5(2) yes
C3 N4 C7 123.1(3) yes
C6 N4 C7 116.3(3) yes
N3 C1 N1 117.8(2) yes
N3 C1 C2 122.0(2) yes
N1 C1 C2 119.7(2) yes
N2 C2 C5 115.9(2) yes
N2 C2 C1 123.7(2) yes
C5 C2 C1 119.4(2) yes
N4 C3 N1 117.7(2) yes
N4 C3 C4 118.6(3) yes
N1 C3 C4 123.5(2) yes
C3 C4 H4 108(2) no
C3 C4 H41 110(2) no
H4 C4 H41 107(3) no
C3 C4 H42 107(2) no
H4 C4 H42 115(3) no
H41 C4 H42 109(3) no
N5 C5 C2 176.9(3) no
N4 C6 H6 110(3) no
N4 C6 H61 114(3) no
H6 C6 H61 102(3) no
N4 C6 H62 111(3) no
H6 C6 H62 97(3) no
H61 C6 H62 120(4) no
N4 C7 H7 111(2) no
N4 C7 H71 110(3) no
H7 C7 H71 111(3) no
N4 C7 H72 111(3) no
H7 C7 H72 105(3) no
H71 C7 H72 108(4) no
N3 C8 H8 112(3) no
N3 C8 H81 112(4) no
H8 C8 H81 103(5) no
N3 C8 H82 107(3) no
H8 C8 H82 116(4) no
H81 C8 H82 106(4) no
N3 C9 H9 111.3(17) no
N3 C9 H91 105.1(19) no
H9 C9 H91 107(3) no
N3 C9 H92 113(2) no
H9 C9 H92 106(3) no
H91 C9 H92 115(3) no

loop_
_geom_bond_atom_site_label_1
_geom_bond_atom_site_label_2
_geom_bond_distance
_geom_bond_publ_flag
O1 N2 1.250(3) yes
O2 N2 1.245(3) yes
N1 C3 1.324(3) yes
N1 C1 1.342(3) yes
N2 C2 1.377(3) yes
N3 C1 1.335(3) yes
N3 C9 1.458(4) yes
N3 C8 1.462(4) yes
N4 C3 1.317(3) yes
N4 C6 1.458(4) yes
N4 C7 1.466(4) yes
N5 C5 1.146(3) yes
C1 C2 1.441(3) yes
C2 C5 1.405(3) yes
C3 C4 1.496(4) yes
C4 H4 0.99(4) no
C4 H41 0.92(4) no
C4 H42 0.97(4) no
C6 H6 1.00(5) no
C6 H61 0.90(4) no
C6 H62 0.90(4) no
C7 H7 0.99(4) no
C7 H71 0.90(4) no
C7 H72 1.03(5) no
C8 H8 0.96(6) no
C8 H81 0.85(5) no
C8 H82 0.89(5) no
C9 H9 1.00(3) no
C9 H91 0.99(4) no
C9 H92 0.93(4) no

loop_
_geom_torsion_atom_site_label_1
_geom_torsion_atom_site_label_2
_geom_torsion_atom_site_label_3
_geom_torsion_atom_site_label_4
_geom_torsion
_geom_torsion_publ_flag
C9 N3 C1 N1 -155.5(3) yes
C8 N3 C1 N1 18.5(4) yes
C9 N3 C1 C2 17.0(4) yes
C8 N3 C1 C2 -169.0(3) yes
C3 N1 C1 N3 -146.4(2) yes
C3 N1 C1 C2 40.9(4) yes
O2 N2 C2 C5 14.4(4) yes
O1 N2 C2 C5 -163.8(2) yes
O2 N2 C2 C1 -177.3(3) yes
O1 N2 C2 C1 4.5(4) yes
N3 C1 C2 N2 44.7(4) yes
N1 C1 C2 N2 -142.9(3) yes
N3 C1 C2 C5 -147.4(3) yes
N1 C1 C2 C5 25.0(4) yes
C6 N4 C3 N1 10.9(4) yes
C7 N4 C3 N1 -172.2(3) yes
C6 N4 C3 C4 -173.7(3) yes
C7 N4 C3 C4 3.3(4) yes
C1 N1 C3 N4 -151.2(2) yes
C1 N1 C3 C4 33.6(4) yes

loop_
_cod_related_entry_id
_cod_related_entry_database
_cod_related_entry_code
1 ChemSpider 21188307
